data_7018653
loop_
_publ_author_name
'Clegg, Jack K.'
'Harrowfield, Jack'
'Kim, Yang'
'Lee, Young Hoon'
'Lehn, Jean-Marie'
'Lim, Woo Taik'
'Thu\'ery, Pierre'

_publ_section_title
;
 Chelation-controlled molecular morphology: aminal to imine
 rearrangements.
;
_journal_issue 15
_journal_name_full 'Dalton transactions (Cambridge, England : 2003)'
_journal_page_first 4335
_journal_page_last 4357
_journal_paper_doi 10.1039/c2dt12250b
_journal_volume 41
_journal_year 2012
_chemical_formula_sum 'C23 H26 N6 O2'
_chemical_formula_weight 418.50
_space_group_IT_number 14
_symmetry_cell_setting monoclinic
_symmetry_space_group_name_Hall '-P 2yn'
_symmetry_space_group_name_H-M 'P 1 21/n 1'
_atom_sites_solution_hydrogens geom
_atom_sites_solution_primary direct
_atom_sites_solution_secondary difmap
_audit_creation_method SHELXL-97
_cell_angle_alpha 90.00
_cell_angle_beta 105.960(3)
_cell_angle_gamma 90.00
_cell_formula_units_Z 4
_cell_length_a 9.3644(5)
_cell_length_b 15.8507(6)
_cell_length_c 14.2272(7)
_cell_measurement_reflns_used 63060
_cell_measurement_temperature 100(2)
_cell_measurement_theta_max 25.68
_cell_measurement_theta_min 2.34
_cell_volume 2030.38(17)
_computing_cell_refinement 'HKL2000 (Otwinowski & Minor, 1997)'
_computing_data_collection 'COLLECT (Nonius, 1998)'
_computing_data_reduction 'HKL2000 (Otwinowski & Minor, 1997)'
_computing_molecular_graphics 'SHELXTL (Sheldrick, 1999)'
_computing_publication_material 'SHELXTL (Sheldrick, 1999); PLATON (Spek, 2003)'
_computing_structure_refinement 'SHELXL-97 (Sheldrick, 1997)'
_computing_structure_solution 'SHELXS-97 (Sheldrick, 1997)'
_diffrn_ambient_temperature 100(2)
_diffrn_measured_fraction_theta_full 0.999
_diffrn_measured_fraction_theta_max 0.999
_diffrn_measurement_device_type 'Nonius Kappa-CCD area-detector diffractometer'
_diffrn_measurement_method 'two \f and four \w scans with 2\% steps (419 frames)'
_diffrn_radiation_monochromator graphite
_diffrn_radiation_source 'fine-focus sealed tube'
_diffrn_radiation_type MoK\a
_diffrn_radiation_wavelength 0.71073
_diffrn_reflns_av_R_equivalents 0.0325
_diffrn_reflns_av_sigmaI/netI 0.0369
_diffrn_reflns_limit_h_max 11
_diffrn_reflns_limit_h_min -11
_diffrn_reflns_limit_k_max 18
_diffrn_reflns_limit_k_min -19
_diffrn_reflns_limit_l_max 17
_diffrn_reflns_limit_l_min -17
_diffrn_reflns_number 63060
_diffrn_reflns_theta_full 25.68
_diffrn_reflns_theta_max 25.68
_diffrn_reflns_theta_min 2.34
_diffrn_standards_decay_% 0
_diffrn_standards_interval_time 0
_diffrn_standards_number 0
_exptl_absorpt_coefficient_mu 0.091
_exptl_absorpt_correction_type none
_exptl_crystal_colour colourless
_exptl_crystal_density_diffrn 1.369
_exptl_crystal_density_method 'not measured'
_exptl_crystal_description block
_exptl_crystal_F_000 888
_exptl_crystal_size_max 0.23
_exptl_crystal_size_mid 0.20
_exptl_crystal_size_min 0.20
_refine_diff_density_max 0.196
_refine_diff_density_min -0.222
_refine_diff_density_rms 0.043
_refine_ls_extinction_method none
_refine_ls_goodness_of_fit_ref 1.043
_refine_ls_hydrogen_treatment constr
_refine_ls_matrix_type full
_refine_ls_number_parameters 280
_refine_ls_number_reflns 3857
_refine_ls_number_restraints 0
_refine_ls_restrained_S_all 1.043
_refine_ls_R_factor_all 0.0511
_refine_ls_R_factor_gt 0.0399
_refine_ls_shift/su_max 0.000
_refine_ls_shift/su_mean 0.000
_refine_ls_structure_factor_coef Fsqd
_refine_ls_weighting_details 'calc w=1/[\s^2^(Fo^2^)+(0.0510P)^2^+0.5186P] where P=(Fo^2^+2Fc^2^)/3'
_refine_ls_weighting_scheme calc
_refine_ls_wR_factor_gt 0.1023
_refine_ls_wR_factor_ref 0.1081
_reflns_number_gt 3155
_reflns_number_total 3857
_reflns_threshold_expression >2sigma(I)
_cod_data_source_file c2dt12250b.txt
_cod_data_source_block yk2
_cod_original_sg_symbol_H-M 'P 21/n'
_cod_database_code 7018653

loop_
_symmetry_equiv_pos_as_xyz
'x, y, z'
'-x+1/2, y+1/2, -z+1/2'
'-x, -y, -z'
'x-1/2, -y-1/2, z-1/2'

loop_
_atom_site_label
_atom_site_type_symbol
_atom_site_fract_x
_atom_site_fract_y
_atom_site_fract_z
_atom_site_U_iso_or_equiv
_atom_site_adp_type
_atom_site_occupancy
_atom_site_symmetry_multiplicity
_atom_site_calc_flag
_atom_site_refinement_flags
O1 O 0.60059(12) 0.43031(6) 0.81509(7) 0.0338(3) Uani 1 1 d .
H1 H 0.6801 0.4360 0.8729 0.041 Uiso 1 1 d R
O2 O 0.33029(11) 0.06518(6) 0.47948(7) 0.0308(3) Uani 1 1 d .
H2A H 0.4154 0.0971 0.4781 0.037 Uiso 1 1 d R
H2B H 0.2895 0.1037 0.5157 0.037 Uiso 1 1 d R
N1 N 0.24375(13) 0.37545(7) 0.56975(8) 0.0256(3) Uani 1 1 d .
N2 N 0.45520(13) 0.38536(7) 0.49751(8) 0.0252(3) Uani 1 1 d .
N3 N 0.37184(13) 0.24669(8) 0.53960(8) 0.0246(3) Uani 1 1 d .
N4 N 0.24454(15) 0.42584(9) 0.32023(9) 0.0351(3) Uani 1 1 d .
N5 N 0.58334(14) 0.17075(8) 0.46593(8) 0.0283(3) Uani 1 1 d .
N6 N 0.16171(14) 0.15018(8) 0.59288(9) 0.0309(3) Uani 1 1 d .
C1 C 0.31117(16) 0.42159(9) 0.50147(10) 0.0262(3) Uani 1 1 d .
H1A H 0.3329 0.4786 0.5283 0.031 Uiso 1 1 calc R
C2 C 0.43193(16) 0.29514(9) 0.47035(10) 0.0252(3) Uani 1 1 d .
H2 H 0.3562 0.2934 0.4072 0.030 Uiso 1 1 calc R
C3 C 0.22871(15) 0.28617(9) 0.53862(10) 0.0256(3) Uani 1 1 d .
H3 H 0.1687 0.2861 0.4703 0.031 Uiso 1 1 calc R
C4 C 0.34644(15) 0.38204(9) 0.66920(10) 0.0257(3) Uani 1 1 d .
H4A H 0.3048 0.3522 0.7150 0.031 Uiso 1 1 calc R
H4B H 0.3578 0.4408 0.6887 0.031 Uiso 1 1 calc R
C5 C 0.55841(15) 0.39274(9) 0.59732(10) 0.0255(3) Uani 1 1 d .
H5A H 0.5711 0.4518 0.6156 0.031 Uiso 1 1 calc R
H5B H 0.6548 0.3703 0.5973 0.031 Uiso 1 1 calc R
C6 C 0.47483(16) 0.25238(9) 0.63902(10) 0.0248(3) Uani 1 1 d .
H6A H 0.5693 0.2272 0.6392 0.030 Uiso 1 1 calc R
H6B H 0.4343 0.2210 0.6843 0.030 Uiso 1 1 calc R
C7 C 0.49939(15) 0.34464(9) 0.67286(10) 0.0249(3) Uani 1 1 d .
C8 C 0.60443(16) 0.34885(9) 0.77512(10) 0.0276(3) Uani 1 1 d .
H8A H 0.5757 0.3072 0.8164 0.033 Uiso 1 1 calc R
H8B H 0.7047 0.3361 0.7728 0.033 Uiso 1 1 calc R
C9 C 0.19796(17) 0.43192(9) 0.40206(10) 0.0285(3) Uani 1 1 d .
C10 C 0.14359(19) 0.44294(10) 0.23416(11) 0.0367(4) Uani 1 1 d .
H10 H 0.1739 0.4396 0.1772 0.044 Uiso 1 1 calc R
C11 C -0.0005(2) 0.46487(11) 0.22621(12) 0.0421(4) Uani 1 1 d .
H11 H -0.0662 0.4768 0.1656 0.051 Uiso 1 1 calc R
C12 C -0.0458(2) 0.46871(14) 0.31062(13) 0.0536(5) Uani 1 1 d .
H12 H -0.1433 0.4830 0.3074 0.064 Uiso 1 1 calc R
C13 C 0.05347(19) 0.45136(12) 0.39950(12) 0.0432(4) Uani 1 1 d .
H13 H 0.0237 0.4527 0.4567 0.052 Uiso 1 1 calc R
C14 C 0.57097(16) 0.25473(9) 0.45440(10) 0.0258(3) Uani 1 1 d .
C15 C 0.70290(16) 0.13308(10) 0.44934(10) 0.0299(3) Uani 1 1 d .
H15 H 0.7134 0.0751 0.4588 0.036 Uiso 1 1 calc R
C16 C 0.81106(17) 0.17594(10) 0.41900(10) 0.0319(3) Uani 1 1 d .
H16 H 0.8920 0.1475 0.4082 0.038 Uiso 1 1 calc R
C17 C 0.79543(17) 0.26225(11) 0.40512(11) 0.0334(4) Uani 1 1 d .
H17 H 0.8652 0.2928 0.3837 0.040 Uiso 1 1 calc R
C18 C 0.67459(17) 0.30260(10) 0.42353(10) 0.0298(3) Uani 1 1 d .
H18 H 0.6628 0.3606 0.4154 0.036 Uiso 1 1 calc R
C19 C 0.14283(15) 0.23400(10) 0.59506(10) 0.0278(3) Uani 1 1 d .
C20 C 0.08328(17) 0.10125(11) 0.63778(12) 0.0368(4) Uani 1 1 d .
H20 H 0.0953 0.0431 0.6361 0.044 Uiso 1 1 calc R
C21 C -0.01408(18) 0.13276(12) 0.68622(12) 0.0411(4) Uani 1 1 d .
H21 H -0.0644 0.0969 0.7179 0.049 Uiso 1 1 calc R
C22 C -0.03502(18) 0.21915(12) 0.68648(12) 0.0397(4) Uani 1 1 d .
H22 H -0.1012 0.2423 0.7176 0.048 Uiso 1 1 calc R
C23 C 0.04360(16) 0.27097(11) 0.63987(11) 0.0331(4) Uani 1 1 d .
H23 H 0.0303 0.3291 0.6386 0.040 Uiso 1 1 calc R

loop_
_atom_site_aniso_label
_atom_site_aniso_U_11
_atom_site_aniso_U_22
_atom_site_aniso_U_33
_atom_site_aniso_U_23
_atom_site_aniso_U_13
_atom_site_aniso_U_12
O1 0.0385(6) 0.0291(6) 0.0285(5) -0.0048(4) 0.0006(4) 0.0033(5)
O2 0.0340(6) 0.0263(6) 0.0303(5) -0.0014(4) 0.0059(4) -0.0028(4)
N1 0.0273(6) 0.0253(6) 0.0241(6) -0.0005(5) 0.0071(5) 0.0008(5)
N2 0.0292(6) 0.0224(6) 0.0237(6) -0.0012(5) 0.0066(5) -0.0004(5)
N3 0.0253(6) 0.0245(6) 0.0247(6) 0.0009(5) 0.0078(5) -0.0005(5)
N4 0.0403(8) 0.0373(8) 0.0273(7) -0.0005(6) 0.0086(6) -0.0058(6)
N5 0.0320(7) 0.0260(7) 0.0269(6) -0.0031(5) 0.0083(5) -0.0006(5)
N6 0.0287(7) 0.0303(7) 0.0329(7) 0.0026(6) 0.0071(5) -0.0042(5)
C1 0.0308(8) 0.0226(7) 0.0245(7) 0.0001(6) 0.0066(6) 0.0017(6)
C2 0.0290(7) 0.0232(7) 0.0236(7) 0.0002(6) 0.0076(6) -0.0003(6)
C3 0.0252(7) 0.0257(7) 0.0251(7) -0.0004(6) 0.0056(6) 0.0000(6)
C4 0.0284(8) 0.0255(8) 0.0223(7) 0.0001(6) 0.0056(6) 0.0010(6)
C5 0.0267(7) 0.0239(7) 0.0252(7) -0.0012(6) 0.0060(6) -0.0003(6)
C6 0.0261(7) 0.0238(7) 0.0248(7) 0.0020(6) 0.0077(6) 0.0005(6)
C7 0.0265(7) 0.0238(7) 0.0242(7) -0.0004(6) 0.0064(6) 0.0005(6)
C8 0.0286(8) 0.0262(8) 0.0266(7) -0.0013(6) 0.0050(6) 0.0014(6)
C9 0.0344(8) 0.0223(7) 0.0273(7) 0.0003(6) 0.0062(6) 0.0007(6)
C10 0.0475(10) 0.0353(9) 0.0256(7) -0.0007(7) 0.0070(7) -0.0101(7)
C11 0.0545(11) 0.0319(9) 0.0297(8) 0.0020(7) -0.0054(7) 0.0050(8)
C12 0.0369(10) 0.0711(14) 0.0468(10) -0.0063(10) 0.0015(8) 0.0242(9)
C13 0.0374(9) 0.0606(12) 0.0302(8) -0.0007(8) 0.0072(7) 0.0194(8)
C14 0.0296(8) 0.0255(8) 0.0222(7) -0.0029(6) 0.0065(6) -0.0011(6)
C15 0.0347(8) 0.0266(8) 0.0283(7) -0.0042(6) 0.0084(6) 0.0032(6)
C16 0.0302(8) 0.0386(9) 0.0273(7) -0.0040(6) 0.0088(6) 0.0033(7)
C17 0.0324(8) 0.0380(9) 0.0327(8) -0.0019(7) 0.0140(6) -0.0043(7)
C18 0.0355(8) 0.0260(8) 0.0293(7) 0.0003(6) 0.0113(6) -0.0003(6)
C19 0.0242(7) 0.0317(8) 0.0262(7) 0.0001(6) 0.0047(6) -0.0026(6)
C20 0.0331(8) 0.0351(9) 0.0418(9) 0.0054(7) 0.0094(7) -0.0067(7)
C21 0.0331(9) 0.0481(11) 0.0441(9) 0.0072(8) 0.0140(7) -0.0092(7)
C22 0.0323(8) 0.0523(11) 0.0379(9) -0.0006(8) 0.0154(7) -0.0025(8)
C23 0.0302(8) 0.0376(9) 0.0317(8) -0.0003(7) 0.0088(6) -0.0006(7)

loop_
_atom_type_symbol
_atom_type_description
_atom_type_scat_dispersion_real
_atom_type_scat_dispersion_imag
_atom_type_scat_source
C C 0.0033 0.0016 'International Tables Vol C Tables 4.2.6.8 and 6.1.1.4'
H H 0.0000 0.0000 'International Tables Vol C Tables 4.2.6.8 and 6.1.1.4'
N N 0.0061 0.0033 'International Tables Vol C Tables 4.2.6.8 and 6.1.1.4'
O O 0.0106 0.0060 'International Tables Vol C Tables 4.2.6.8 and 6.1.1.4'

loop_
_geom_angle_atom_site_label_1
_geom_angle_atom_site_label_2
_geom_angle_atom_site_label_3
_geom_angle
C8 O1 H1 109.5
H2A O2 H2B 97.7
C3 N1 C4 109.71(11)
C3 N1 C1 107.31(10)
C4 N1 C1 107.98(11)
C1 N2 C2 108.29(11)
C1 N2 C5 107.03(10)
C2 N2 C5 109.60(11)
C3 N3 C2 106.55(11)
C3 N3 C6 109.56(10)
C2 N3 C6 109.77(11)
C10 N4 C9 116.99(14)
C14 N5 C15 117.81(13)
C19 N6 C20 117.88(14)
N2 C1 N1 112.86(11)
N2 C1 C9 114.48(11)
N1 C1 C9 110.28(11)
N2 C1 H1A 106.2
N1 C1 H1A 106.2
C9 C1 H1A 106.2
N3 C2 N2 112.55(11)
N3 C2 C14 112.26(11)
N2 C2 C14 111.98(12)
N3 C2 H2 106.5
N2 C2 H2 106.5
C14 C2 H2 106.5
N3 C3 N1 113.06(11)
N3 C3 C19 111.95(11)
N1 C3 C19 112.44(11)
N3 C3 H3 106.3
N1 C3 H3 106.3
C19 C3 H3 106.3
N1 C4 C7 111.07(11)
N1 C4 H4A 109.4
C7 C4 H4A 109.4
N1 C4 H4B 109.4
C7 C4 H4B 109.4
H4A C4 H4B 108.0
N2 C5 C7 111.35(11)
N2 C5 H5A 109.4
C7 C5 H5A 109.4
N2 C5 H5B 109.4
C7 C5 H5B 109.4
H5A C5 H5B 108.0
N3 C6 C7 111.07(11)
N3 C6 H6A 109.4
C7 C6 H6A 109.4
N3 C6 H6B 109.4
C7 C6 H6B 109.4
H6A C6 H6B 108.0
C8 C7 C6 110.12(11)
C8 C7 C4 111.57(11)
C6 C7 C4 107.36(11)
C8 C7 C5 112.66(12)
C6 C7 C5 107.71(11)
C4 C7 C5 107.19(11)
O1 C8 C7 110.12(11)
O1 C8 H8A 109.6
C7 C8 H8A 109.6
O1 C8 H8B 109.6
C7 C8 H8B 109.6
H8A C8 H8B 108.2
N4 C9 C13 122.62(14)
N4 C9 C1 118.91(13)
C13 C9 C1 118.39(13)
N4 C10 C11 123.63(15)
N4 C10 H10 118.2
C11 C10 H10 118.2
C10 C11 C12 118.12(15)
C10 C11 H11 120.9
C12 C11 H11 120.9
C13 C12 C11 119.95(16)
C13 C12 H12 120.0
C11 C12 H12 120.0
C12 C13 C9 118.64(15)
C12 C13 H13 120.7
C9 C13 H13 120.7
N5 C14 C18 122.27(13)
N5 C14 C2 116.58(12)
C18 C14 C2 121.03(13)
N5 C15 C16 123.55(14)
N5 C15 H15 118.2
C16 C15 H15 118.2
C15 C16 C17 118.16(14)
C15 C16 H16 120.9
C17 C16 H16 120.9
C16 C17 C18 119.27(14)
C16 C17 H17 120.4
C18 C17 H17 120.4
C17 C18 C14 118.91(14)
C17 C18 H18 120.5
C14 C18 H18 120.5
N6 C19 C23 122.42(14)
N6 C19 C3 115.62(12)
C23 C19 C3 121.81(14)
N6 C20 C21 123.46(16)
N6 C20 H20 118.3
C21 C20 H20 118.3
C20 C21 C22 118.27(15)
C20 C21 H21 120.9
C22 C21 H21 120.9
C21 C22 C23 119.37(16)
C21 C22 H22 120.3
C23 C22 H22 120.3
C22 C23 C19 118.57(16)
C22 C23 H23 120.7
C19 C23 H23 120.7

loop_
_geom_bond_atom_site_label_1
_geom_bond_atom_site_label_2
_geom_bond_distance
O1 C8 1.4152(17)
O1 H1 0.9497
O2 H2A 0.9486
O2 H2B 0.9448
N1 C3 1.4780(18)
N1 C4 1.4797(17)
N1 C1 1.4880(18)
N2 C1 1.4812(18)
N2 C2 1.4818(18)
N2 C5 1.4864(17)
N3 C3 1.4758(18)
N3 C2 1.4771(17)
N3 C6 1.4795(17)
N4 C10 1.353(2)
N4 C9 1.3542(19)
N5 C14 1.3422(19)
N5 C15 1.3458(19)
N6 C19 1.342(2)
N6 C20 1.344(2)
C1 C9 1.5253(19)
C1 H1A 0.9800
C2 C14 1.5230(19)
C2 H2 0.9800
C3 C19 1.5266(19)
C3 H3 0.9800
C4 C7 1.5377(19)
C4 H4A 0.9700
C4 H4B 0.9700
C5 C7 1.5389(19)
C5 H5A 0.9700
C5 H5B 0.9700
C6 C7 1.5371(19)
C6 H6A 0.9700
C6 H6B 0.9700
C7 C8 1.5172(19)
C8 H8A 0.9700
C8 H8B 0.9700
C9 C13 1.378(2)
C10 C11 1.368(2)
C10 H10 0.9300
C11 C12 1.380(3)
C11 H11 0.9300
C12 C13 1.376(2)
C12 H12 0.9300
C13 H13 0.9300
C14 C18 1.395(2)
C15 C16 1.384(2)
C15 H15 0.9300
C16 C17 1.384(2)
C16 H16 0.9300
C17 C18 1.386(2)
C17 H17 0.9300
C18 H18 0.9300
C19 C23 1.393(2)
C20 C21 1.379(2)
C20 H20 0.9300
C21 C22 1.383(3)
C21 H21 0.9300
C22 C23 1.387(2)
C22 H22 0.9300
C23 H23 0.9300

loop_
_geom_hbond_atom_site_label_D
_geom_hbond_atom_site_label_H
_geom_hbond_atom_site_label_A
_geom_hbond_distance_DH
_geom_hbond_distance_HA
_geom_hbond_distance_DA
_geom_hbond_angle_DHA
_geom_hbond_site_symmetry_A
O1 H1 O2 0.95 1.76 2.7085(14) 173.9 4_666
O2 H2A N5 0.95 2.00 2.9502(16) 174.9 .
O2 H2B N6 0.94 1.98 2.8828(16) 160.4 .
